data_4033632
loop_
_publ_author_name
'Furuyama, Taniyuki'
'Maeda, Kazuya'
'Maeda, Hajime'
'Segi, Masahito'

_publ_section_title
;
 Chemoselective Synthesis of Aryloxy-Substituted Phthalocyanines.
;
_journal_issue 21
_journal_name_full 'The Journal of organic chemistry'
_journal_page_first 14306
_journal_page_last 14312
_journal_paper_doi 10.1021/acs.joc.9b02126
_journal_volume 84
_journal_year 2019
_chemical_formula_moiety 'C20 H12 N2 O2'
_chemical_formula_sum 'C20 H12 N2 O2'
_chemical_formula_weight 312.32
_space_group_crystal_system triclinic
_space_group_IT_number 2
_space_group_name_Hall '-P 1'
_space_group_name_H-M_alt 'P -1'
_symmetry_space_group_name_Hall '-P 1'
_symmetry_space_group_name_H-M 'P -1'
_atom_sites_solution_hydrogens mixed
_audit_creation_method SHELXL-2014/7
_cell_angle_alpha 104.981(3)
_cell_angle_beta 90.846(3)
_cell_angle_gamma 101.054(4)
_cell_formula_units_Z 4
_cell_length_a 8.8184(6)
_cell_length_b 12.8640(8)
_cell_length_c 14.6760(10)
_cell_measurement_reflns_used 8310
_cell_measurement_temperature 90(2)
_cell_measurement_theta_max 68.71
_cell_measurement_theta_min 3.12
_cell_volume 1574.78(18)
_computing_cell_refinement 'Bruker SAINT'
_computing_data_collection 'Bruker APEX2'
_computing_data_reduction 'Bruker SAINT'
_computing_molecular_graphics 'Yadokari-XG 2009 (Wakita, Nemoto et al., 2009)'
_computing_publication_material 'Yadokari-XG 2009 (Wakita, Nemoto et al., 2009)'
_computing_structure_refinement 'SHELXL-2014/7 (Sheldrick, 2014)'
_computing_structure_solution 'SHELXS-97 (Sheldrick 2008)'
_diffrn_ambient_temperature 90(2)
_diffrn_measured_fraction_theta_full 0.963
_diffrn_measured_fraction_theta_max 0.963
_diffrn_measurement_device_type 'Bruker APEX-II CCD'
_diffrn_measurement_method '\f and \w scans'
_diffrn_radiation_type CuK\a
_diffrn_radiation_wavelength 1.54178
_diffrn_reflns_av_R_equivalents 0.0279
_diffrn_reflns_av_unetI/netI 0.0377
_diffrn_reflns_Laue_measured_fraction_full 0.963
_diffrn_reflns_Laue_measured_fraction_max 0.963
_diffrn_reflns_limit_h_max 9
_diffrn_reflns_limit_h_min -10
_diffrn_reflns_limit_k_max 15
_diffrn_reflns_limit_k_min -15
_diffrn_reflns_limit_l_max 17
_diffrn_reflns_limit_l_min -17
_diffrn_reflns_number 11485
_diffrn_reflns_point_group_measured_fraction_full 0.963
_diffrn_reflns_point_group_measured_fraction_max 0.963
_diffrn_reflns_theta_full 66.488
_diffrn_reflns_theta_max 66.488
_diffrn_reflns_theta_min 3.124
_exptl_absorpt_coefficient_mu 0.701
_exptl_absorpt_correction_T_max 0.7531
_exptl_absorpt_correction_T_min 0.6539
_exptl_absorpt_correction_type multi-scan
_exptl_absorpt_process_details 'Sheldrick, G. M. (2008) SADABS. University of G\"ottingen, Germany.'
_exptl_crystal_colour colorless
_exptl_crystal_density_diffrn 1.317
_exptl_crystal_description plate
_exptl_crystal_F_000 648
_exptl_crystal_size_max 0.200
_exptl_crystal_size_mid 0.200
_exptl_crystal_size_min 0.050
_refine_diff_density_max 0.251
_refine_diff_density_min -0.236
_refine_diff_density_rms 0.053
_refine_ls_extinction_method none
_refine_ls_goodness_of_fit_ref 1.101
_refine_ls_hydrogen_treatment mixed
_refine_ls_matrix_type full
_refine_ls_number_parameters 517
_refine_ls_number_reflns 5352
_refine_ls_number_restraints 0
_refine_ls_restrained_S_all 1.101
_refine_ls_R_factor_all 0.0499
_refine_ls_R_factor_gt 0.0438
_refine_ls_shift/su_max 0.000
_refine_ls_shift/su_mean 0.000
_refine_ls_structure_factor_coef Fsqd
_refine_ls_weighting_details 'w=1/[\s^2^(Fo^2^)+(0.0523P)^2^+1.1467P] where P=(Fo^2^+2Fc^2^)/3'
_refine_ls_weighting_scheme calc
_refine_ls_wR_factor_gt 0.1211
_refine_ls_wR_factor_ref 0.1255
_reflns_Friedel_coverage 0.000
_reflns_number_gt 4704
_reflns_number_total 5352
_reflns_threshold_expression 'I > 2\s(I)'
_cod_data_source_file jo9b02126_si_002.cif
_cod_data_source_block test_a
_cod_depositor_comments 'Adding full bibliography for 4033631--4033632.cif.'
_cod_database_code 4033632
_shelx_shelxl_version_number 2014/7
_shelx_space_group_comment
;
The symmetry employed for this shelxl refinement is uniquely defined
by the following loop, which should always be used as a source of
symmetry information in preference to the above space-group names.
They are only intended as comments.
;
_shelx_estimated_absorpt_t_min 0.873
_shelx_estimated_absorpt_t_max 0.966

loop_
_space_group_symop_operation_xyz
'x, y, z'
'-x, -y, -z'

loop_
_atom_site_label
_atom_site_type_symbol
_atom_site_fract_x
_atom_site_fract_y
_atom_site_fract_z
_atom_site_U_iso_or_equiv
_atom_site_adp_type
_atom_site_occupancy
_atom_site_site_symmetry_order
_atom_site_calc_flag
_atom_site_refinement_flags_posn
_atom_site_refinement_flags_adp
O001 O 0.56524(14) 0.33637(11) 0.92397(9) 0.0206(3) Uani 1 1 d . .
O002 O 0.98162(14) 0.66917(10) 0.83460(9) 0.0198(3) Uani 1 1 d . .
O003 O 0.48346(14) 0.66265(11) 0.72577(9) 0.0228(3) Uani 1 1 d . .
O004 O 0.05131(15) 0.32509(11) 0.49652(9) 0.0242(3) Uani 1 1 d . .
N005 N 0.9092(2) 0.24464(14) 0.92295(12) 0.0262(4) Uani 1 1 d . .
N006 N 1.21529(19) 0.48838(14) 0.86219(12) 0.0256(4) Uani 1 1 d . .
N007 N 0.3964(2) 0.22668(15) 0.46733(12) 0.0289(4) Uani 1 1 d . .
N008 N 0.70923(19) 0.47998(15) 0.62585(12) 0.0281(4) Uani 1 1 d . .
C009 C 0.8202(2) 0.41441(14) 0.89409(12) 0.0160(4) Uani 1 1 d . .
C00A C 0.8733(2) 0.59037(14) 0.85720(12) 0.0159(4) Uani 1 1 d . .
C00B C 0.4190(2) 0.48923(15) 0.61941(12) 0.0173(4) Uani 1 1 d . .
C00C C 0.9265(2) 0.50058(14) 0.87309(12) 0.0158(4) Uani 1 1 d . .
C00D C 0.6651(2) 0.41987(15) 0.89940(12) 0.0170(4) Uani 1 1 d . .
C00E C 0.8711(2) 0.32068(15) 0.91043(13) 0.0186(4) Uani 1 1 d . .
C00F C 0.4542(2) 0.26977(15) 0.85333(14) 0.0193(4) Uani 1 1 d . .
C00G C 0.3094(2) 0.40127(15) 0.56235(12) 0.0179(4) Uani 1 1 d . .
C00H C 0.3705(2) 0.58257(15) 0.67174(12) 0.0178(4) Uani 1 1 d . .
C00I C 0.1544(2) 0.40872(16) 0.55828(12) 0.0186(4) Uani 1 1 d . .
C00J C 0.9336(2) 0.76434(14) 0.82501(13) 0.0172(4) Uani 1 1 d . .
C00K C 0.1073(2) 0.50184(16) 0.61064(13) 0.0208(4) Uani 1 1 d . .
C00L C 0.4413(2) 0.75772(15) 0.78195(13) 0.0192(4) Uani 1 1 d . .
C00M C 1.0873(2) 0.49465(14) 0.86671(12) 0.0171(4) Uani 1 1 d . .
C00N C 0.9176(2) 0.84454(15) 0.90512(13) 0.0192(4) Uani 1 1 d . .
H5 H 0.938(3) 0.8334(18) 0.9658(17) 0.025(6) Uiso 1 1 d . .
C00O C 0.6136(2) 0.50960(15) 0.88412(13) 0.0193(4) Uani 1 1 d . .
H4 H 0.499(3) 0.5100(18) 0.8892(16) 0.027(6) Uiso 1 1 d . .
C00P C 0.7170(2) 0.59448(15) 0.86332(13) 0.0181(4) Uani 1 1 d . .
H1 H 0.682(3) 0.6580(18) 0.8524(15) 0.023(5) Uiso 1 1 d . .
C00Q C 0.5804(2) 0.48375(15) 0.62343(12) 0.0191(4) Uani 1 1 d . .
C00R C 0.3573(2) 0.30454(16) 0.50862(13) 0.0205(4) Uani 1 1 d . .
C00S C 0.3985(2) 0.75924(16) 0.87261(14) 0.0230(4) Uani 1 1 d . .
H28 H 0.3920 0.6960 0.8955 0.028 Uiso 1 1 calc R U
C00T C 0.2144(2) 0.58827(16) 0.66674(13) 0.0194(4) Uani 1 1 d . .
C00U C 0.8720(2) 0.93838(16) 0.89465(14) 0.0228(4) Uani 1 1 d . .
H2 H 0.861(3) 0.9974(19) 0.9488(16) 0.024(5) Uiso 1 1 d . .
C00V C -0.0529(2) 0.25317(15) 0.53362(13) 0.0197(4) Uani 1 1 d . .
C00W C 0.9073(2) 0.77478(16) 0.73520(13) 0.0220(4) Uani 1 1 d . .
H0 H 0.917(3) 0.7135(19) 0.6776(17) 0.028(6) Uiso 1 1 d . .
C00X C 0.8451(2) 0.95094(16) 0.80478(15) 0.0242(4) Uani 1 1 d . .
C00Y C 0.8642(2) 0.87024(17) 0.72577(15) 0.0264(4) Uani 1 1 d . .
H6 H 0.846(3) 0.878(2) 0.6633(19) 0.037(7) Uiso 1 1 d . .
C00Z C 0.4512(2) 0.84790(17) 0.74639(14) 0.0239(4) Uani 1 1 d . .
C010 C -0.0401(2) 0.24833(17) 0.62645(14) 0.0244(4) Uani 1 1 d . .
C011 C 0.4821(2) 0.24860(17) 0.75830(14) 0.0256(4) Uani 1 1 d . .
C012 C 0.3655(2) 0.85505(17) 0.92891(14) 0.0267(4) Uani 1 1 d . .
C013 C 0.3175(2) 0.22202(17) 0.88398(17) 0.0282(5) Uani 1 1 d . .
H13 H 0.303(3) 0.240(2) 0.951(2) 0.042(7) Uiso 1 1 d . .
C014 C -0.1692(2) 0.18241(18) 0.47020(15) 0.0284(5) Uani 1 1 d . .
C015 C 0.3748(2) 0.94692(17) 0.89490(15) 0.0276(4) Uani 1 1 d . .
C016 C 0.3682(3) 0.17744(18) 0.69293(16) 0.0323(5) Uani 1 1 d . .
H16 H 0.394(3) 0.160(2) 0.6269(19) 0.036(6) Uiso 1 1 d . .
C017 C 0.4178(2) 0.94324(17) 0.80382(15) 0.0273(4) Uani 1 1 d . .
C018 C 0.2304(3) 0.12863(18) 0.72232(19) 0.0363(5) Uani 1 1 d . .
H18 H 0.151(3) 0.079(2) 0.6768(19) 0.041(7) Uiso 1 1 d . .
C019 C -0.1468(3) 0.17061(18) 0.65538(15) 0.0316(5) Uani 1 1 d . .
H29 H -0.1398 0.1667 0.7190 0.038 Uiso 1 1 calc R U
C01A C -0.2628(3) 0.09892(18) 0.59287(17) 0.0343(5) Uani 1 1 d . .
H30 H -0.3342 0.0456 0.6132 0.041 Uiso 1 1 calc R U
C01B C -0.2739(3) 0.10563(19) 0.50014(17) 0.0352(5) Uani 1 1 d . .
H27 H -0.354(4) 0.054(2) 0.454(2) 0.052(8) Uiso 1 1 d . .
C01C C 0.2055(2) 0.15119(18) 0.81758(19) 0.0374(6) Uani 1 1 d . .
H8 H 0.108(3) 0.119(2) 0.8400(19) 0.048(7) Uiso 1 1 d . .
H7 H 0.579(3) 0.2833(19) 0.7392(16) 0.030(6) Uiso 1 1 d . .
H19 H 0.424(3) 1.0087(19) 0.7809(16) 0.025(6) Uiso 1 1 d . .
H20 H -0.004(3) 0.5028(18) 0.6041(15) 0.023(5) Uiso 1 1 d . .
H25 H 0.039(3) 0.2975(18) 0.6697(16) 0.023(5) Uiso 1 1 d . .
H21 H 0.187(2) 0.6546(17) 0.7036(15) 0.017(5) Uiso 1 1 d . .
H3 H 0.811(3) 1.018(2) 0.7979(17) 0.032(6) Uiso 1 1 d . .
H22 H 0.354(3) 1.015(2) 0.9343(17) 0.033(6) Uiso 1 1 d . .
H23 H 0.483(3) 0.8440(19) 0.6832(17) 0.030(6) Uiso 1 1 d . .
H24 H 0.334(3) 0.858(2) 0.9956(19) 0.037(7) Uiso 1 1 d . .
H26 H -0.169(3) 0.188(2) 0.407(2) 0.044(7) Uiso 1 1 d . .

loop_
_atom_site_aniso_label
_atom_site_aniso_U_11
_atom_site_aniso_U_22
_atom_site_aniso_U_33
_atom_site_aniso_U_23
_atom_site_aniso_U_13
_atom_site_aniso_U_12
O001 0.0162(6) 0.0245(7) 0.0211(7) 0.0104(5) 0.0010(5) -0.0019(5)
O002 0.0149(6) 0.0179(6) 0.0291(7) 0.0100(5) 0.0062(5) 0.0034(5)
O003 0.0139(6) 0.0219(7) 0.0288(7) -0.0011(6) -0.0027(5) 0.0055(5)
O004 0.0198(7) 0.0316(7) 0.0165(6) 0.0046(6) -0.0008(5) -0.0034(6)
N005 0.0273(9) 0.0277(9) 0.0284(9) 0.0130(7) 0.0058(7) 0.0093(7)
N006 0.0171(9) 0.0287(9) 0.0340(9) 0.0121(7) 0.0034(7) 0.0063(7)
N007 0.0343(10) 0.0314(10) 0.0202(8) 0.0024(7) 0.0010(7) 0.0110(8)
N008 0.0197(9) 0.0350(10) 0.0291(9) 0.0048(8) 0.0014(7) 0.0096(7)
C009 0.0166(9) 0.0193(9) 0.0127(8) 0.0047(7) 0.0004(7) 0.0044(7)
C00A 0.0136(8) 0.0185(9) 0.0149(8) 0.0046(7) 0.0023(7) 0.0012(7)
C00B 0.0159(9) 0.0228(9) 0.0154(8) 0.0084(7) 0.0025(7) 0.0048(7)
C00C 0.0137(8) 0.0196(9) 0.0137(8) 0.0036(7) 0.0009(6) 0.0036(7)
C00D 0.0140(8) 0.0214(9) 0.0152(9) 0.0064(7) 0.0027(7) 0.0009(7)
C00E 0.0163(9) 0.0215(10) 0.0181(9) 0.0061(7) 0.0019(7) 0.0028(7)
C00F 0.0153(9) 0.0163(9) 0.0273(10) 0.0071(7) -0.0003(7) 0.0042(7)
C00G 0.0199(9) 0.0221(9) 0.0131(8) 0.0070(7) 0.0030(7) 0.0044(7)
C00H 0.0159(9) 0.0211(9) 0.0163(9) 0.0058(7) -0.0011(7) 0.0026(7)
C00I 0.0165(9) 0.0260(10) 0.0128(8) 0.0072(7) -0.0007(7) 0.0003(7)
C00J 0.0123(8) 0.0171(9) 0.0236(9) 0.0088(7) 0.0022(7) 0.0019(7)
C00K 0.0128(9) 0.0311(10) 0.0195(9) 0.0086(8) 0.0010(7) 0.0045(8)
C00L 0.0133(8) 0.0197(9) 0.0224(9) 0.0015(7) -0.0019(7) 0.0039(7)
C00M 0.0170(10) 0.0181(9) 0.0170(9) 0.0062(7) 0.0015(7) 0.0033(7)
C00N 0.0172(9) 0.0229(10) 0.0183(9) 0.0075(8) 0.0021(7) 0.0033(7)
C00O 0.0124(9) 0.0244(10) 0.0217(9) 0.0068(8) 0.0017(7) 0.0040(7)
C00P 0.0159(9) 0.0216(9) 0.0184(9) 0.0072(7) 0.0010(7) 0.0056(7)
C00Q 0.0179(10) 0.0236(10) 0.0164(9) 0.0053(7) 0.0029(7) 0.0058(7)
C00R 0.0199(9) 0.0273(10) 0.0139(9) 0.0058(8) -0.0011(7) 0.0034(8)
C00S 0.0197(9) 0.0223(10) 0.0279(10) 0.0100(8) 0.0026(8) 0.0019(8)
C00T 0.0160(9) 0.0251(10) 0.0190(9) 0.0066(8) 0.0025(7) 0.0079(8)
C00U 0.0192(9) 0.0191(9) 0.0282(10) 0.0038(8) 0.0037(8) 0.0024(7)
C00V 0.0133(8) 0.0229(9) 0.0229(9) 0.0054(8) 0.0023(7) 0.0049(7)
C00W 0.0206(9) 0.0238(10) 0.0196(9) 0.0046(8) 0.0002(7) 0.0012(8)
C00X 0.0184(9) 0.0205(10) 0.0356(11) 0.0124(8) -0.0033(8) 0.0020(8)
C00Y 0.0264(10) 0.0291(11) 0.0248(10) 0.0128(9) -0.0049(8) 0.0006(8)
C00Z 0.0246(10) 0.0294(11) 0.0208(10) 0.0092(8) 0.0051(8) 0.0090(8)
C010 0.0251(10) 0.0254(10) 0.0207(10) 0.0047(8) -0.0022(8) 0.0027(8)
C011 0.0264(10) 0.0253(10) 0.0268(10) 0.0134(8) 0.0005(8) 0.0010(8)
C012 0.0278(10) 0.0299(11) 0.0217(10) 0.0075(8) 0.0071(8) 0.0034(8)
C013 0.0189(10) 0.0229(10) 0.0394(13) 0.0032(9) 0.0091(9) 0.0028(8)
C014 0.0232(10) 0.0342(12) 0.0246(11) 0.0059(9) -0.0026(8) 0.0009(8)
C015 0.0288(11) 0.0230(10) 0.0294(11) 0.0032(9) 0.0100(9) 0.0064(8)
C016 0.0418(13) 0.0263(11) 0.0295(12) 0.0104(9) -0.0095(10) 0.0053(9)
C017 0.0301(11) 0.0249(10) 0.0306(11) 0.0112(9) 0.0080(9) 0.0091(8)
C018 0.0263(11) 0.0245(11) 0.0527(15) 0.0029(10) -0.0144(10) 0.0040(9)
C019 0.0361(12) 0.0324(11) 0.0275(11) 0.0120(9) 0.0027(9) 0.0039(9)
C01A 0.0296(11) 0.0300(11) 0.0412(13) 0.0125(10) 0.0049(9) -0.0029(9)
C01B 0.0253(11) 0.0338(12) 0.0391(13) 0.0052(10) -0.0039(9) -0.0049(9)
C01C 0.0165(10) 0.0265(11) 0.0611(16) -0.0002(11) 0.0066(10) 0.0011(9)

loop_
_atom_type_symbol
_atom_type_description
_atom_type_scat_dispersion_real
_atom_type_scat_dispersion_imag
_atom_type_scat_source
C C 0.0181 0.0091 'International Tables Vol C Tables 4.2.6.8 and 6.1.1.4'
H H 0.0000 0.0000 'International Tables Vol C Tables 4.2.6.8 and 6.1.1.4'
N N 0.0311 0.0180 'International Tables Vol C Tables 4.2.6.8 and 6.1.1.4'
O O 0.0492 0.0322 'International Tables Vol C Tables 4.2.6.8 and 6.1.1.4'

loop_
_geom_angle_atom_site_label_1
_geom_angle_atom_site_label_2
_geom_angle_atom_site_label_3
_geom_angle
C00D O001 C00F 115.98(13)
C00A O002 C00J 117.37(13)
C00H O003 C00L 118.32(14)
C00I O004 C00V 118.43(14)
C00D C009 C00C 119.90(16)
C00D C009 C00E 119.41(16)
C00C C009 C00E 120.69(16)
O002 C00A C00P 123.95(16)
O002 C00A C00C 116.19(15)
C00P C00A C00C 119.85(16)
C00H C00B C00G 119.54(16)
C00H C00B C00Q 119.93(16)
C00G C00B C00Q 120.53(16)
C00A C00C C009 119.32(16)
C00A C00C C00M 120.67(16)
C009 C00C C00M 120.00(16)
O001 C00D C009 118.43(16)
O001 C00D C00O 121.15(16)
C009 C00D C00O 120.37(16)
N005 C00E C009 178.8(2)
C013 C00F C011 121.77(19)
C013 C00F O001 116.10(17)
C011 C00F O001 122.06(16)
C00I C00G C00B 119.71(17)
C00I C00G C00R 120.10(17)
C00B C00G C00R 120.19(16)
O003 C00H C00B 115.62(16)
O003 C00H C00T 124.56(17)
C00B C00H C00T 119.81(17)
O004 C00I C00K 121.06(16)
O004 C00I C00G 118.50(16)
C00K C00I C00G 120.29(17)
C00N C00J C00W 122.31(17)
C00N C00J O002 119.20(16)
C00W C00J O002 118.48(16)
C00T C00K C00I 120.23(17)
C00T C00K H20 123.2(13)
C00I C00K H20 116.6(13)
C00Z C00L C00S 122.37(18)
C00Z C00L O003 118.73(17)
C00S C00L O003 118.82(17)
N006 C00M C00C 178.86(19)
C00J C00N C00U 118.59(18)
C00J C00N H5 118.9(13)
C00U C00N H5 122.5(13)
C00P C00O C00D 120.14(17)
C00P C00O H4 122.5(13)
C00D C00O H4 117.4(13)
C00O C00P C00A 120.42(17)
C00O C00P H1 120.6(13)
C00A C00P H1 119.0(13)
N008 C00Q C00B 179.2(2)
N007 C00R C00G 178.6(2)
C012 C00S C00L 118.29(18)
C012 C00S H28 120.9
C00L C00S H28 120.9
C00K C00T C00H 120.41(18)
C00K C00T H21 123.1(13)
C00H C00T H21 116.5(13)
C00N C00U C00X 120.17(18)
C00N C00U H2 121.5(13)
C00X C00U H2 118.3(13)
C010 C00V C014 121.13(18)
C010 C00V O004 123.20(17)
C014 C00V O004 115.62(17)
C00J C00W C00Y 118.47(18)
C00J C00W H0 120.5(13)
C00Y C00W H0 121.0(13)
C00Y C00X C00U 120.12(18)
C00Y C00X H3 120.3(14)
C00U C00X H3 119.6(14)
C00X C00Y C00W 120.32(19)
C00X C00Y H6 121.3(15)
C00W C00Y H6 118.4(15)
C00L C00Z C017 118.55(18)
C00L C00Z H23 119.9(14)
C017 C00Z H23 121.6(14)
C00V C010 C019 118.62(19)
C00V C010 H25 120.7(13)
C019 C010 H25 120.7(13)
C00F C011 C016 118.39(19)
C00F C011 H7 119.7(14)
C016 C011 H7 121.9(14)
C00S C012 C015 120.49(19)
C00S C012 H24 119.3(14)
C015 C012 H24 120.2(14)
C00F C013 C01C 118.9(2)
C00F C013 H13 118.7(16)
C01C C013 H13 122.4(16)
C01B C014 C00V 119.4(2)
C01B C014 H26 123.2(17)
C00V C014 H26 117.3(17)
C012 C015 C017 120.09(19)
C012 C015 H22 121.1(14)
C017 C015 H22 118.8(14)
C018 C016 C011 120.7(2)
C018 C016 H16 122.8(15)
C011 C016 H16 116.4(15)
C00Z C017 C015 120.21(19)
C00Z C017 H19 120.6(13)
C015 C017 H19 119.2(13)
C01C C018 C016 119.7(2)
C01C C018 H18 119.4(16)
C016 C018 H18 120.9(16)
C01A C019 C010 121.0(2)
C01A C019 H29 119.5
C010 C019 H29 119.5
C019 C01A C01B 119.4(2)
C019 C01A H30 120.3
C01B C01A H30 120.3
C014 C01B C01A 120.4(2)
C014 C01B H27 119.1(17)
C01A C01B H27 120.4(17)
C018 C01C C013 120.5(2)
C018 C01C H8 121.2(16)
C013 C01C H8 118.3(16)

loop_
_geom_bond_atom_site_label_1
_geom_bond_atom_site_label_2
_geom_bond_distance
O001 C00D 1.381(2)
O001 C00F 1.399(2)
O002 C00A 1.364(2)
O002 C00J 1.408(2)
O003 C00H 1.357(2)
O003 C00L 1.406(2)
O004 C00I 1.379(2)
O004 C00V 1.395(2)
N005 C00E 1.149(3)
N006 C00M 1.149(2)
N007 C00R 1.146(3)
N008 C00Q 1.147(3)
C009 C00D 1.386(3)
C009 C00C 1.410(2)
C009 C00E 1.438(3)
C00A C00P 1.393(3)
C00A C00C 1.397(3)
C00B C00H 1.394(3)
C00B C00G 1.408(3)
C00B C00Q 1.439(3)
C00C C00M 1.437(2)
C00D C00O 1.386(3)
C00F C013 1.381(3)
C00F C011 1.386(3)
C00G C00I 1.390(3)
C00G C00R 1.433(3)
C00H C00T 1.395(3)
C00I C00K 1.386(3)
C00J C00N 1.379(3)
C00J C00W 1.380(3)
C00K C00T 1.381(3)
C00K H20 0.99(2)
C00L C00Z 1.379(3)
C00L C00S 1.385(3)
C00N C00U 1.387(3)
C00N H5 0.96(2)
C00O C00P 1.384(3)
C00O H4 1.01(2)
C00P H1 0.98(2)
C00S C012 1.380(3)
C00S H28 0.9500
C00T H21 0.96(2)
C00U C00X 1.392(3)
C00U H2 0.97(2)
C00V C010 1.384(3)
C00V C014 1.386(3)
C00W C00Y 1.392(3)
C00W H0 1.01(2)
C00X C00Y 1.379(3)
C00X H3 1.00(3)
C00Y H6 0.96(3)
C00Z C017 1.383(3)
C00Z H23 0.96(2)
C010 C019 1.391(3)
C010 H25 0.95(2)
C011 C016 1.390(3)
C011 H7 0.97(3)
C012 C015 1.386(3)
C012 H24 1.02(3)
C013 C01C 1.387(3)
C013 H13 0.96(3)
C014 C01B 1.381(3)
C014 H26 0.94(3)
C015 C017 1.386(3)
C015 H22 0.97(3)
C016 C018 1.386(3)
C016 H16 0.98(3)
C017 H19 0.98(2)
C018 C01C 1.382(4)
C018 H18 0.97(3)
C019 C01A 1.383(3)
C019 H29 0.9500
C01A C01B 1.389(3)
C01A H30 0.9500
C01B H27 0.99(3)
C01C H8 0.98(3)

loop_
_geom_torsion_atom_site_label_1
_geom_torsion_atom_site_label_2
_geom_torsion_atom_site_label_3
_geom_torsion_atom_site_label_4
_geom_torsion
C00J O002 C00A C00P 5.6(2)
C00J O002 C00A C00C -175.46(15)
O002 C00A C00C C009 -178.19(15)
C00P C00A C00C C009 0.7(3)
O002 C00A C00C C00M 0.8(2)
C00P C00A C00C C00M 179.74(16)
C00D C009 C00C C00A -0.4(3)
C00E C009 C00C C00A 179.76(16)
C00D C009 C00C C00M -179.45(16)
C00E C009 C00C C00M 0.8(3)
C00F O001 C00D C009 -113.03(18)
C00F O001 C00D C00O 69.6(2)
C00C C009 C00D O001 -177.34(15)
C00E C009 C00D O001 2.5(2)
C00C C009 C00D C00O 0.0(3)
C00E C009 C00D C00O 179.84(17)
C00D O001 C00F C013 -151.95(17)
C00D O001 C00F C011 31.0(2)
C00H C00B C00G C00I 0.4(3)
C00Q C00B C00G C00I -179.05(16)
C00H C00B C00G C00R -179.62(16)
C00Q C00B C00G C00R 0.9(3)
C00L O003 C00H C00B -178.48(16)
C00L O003 C00H C00T 0.9(3)
C00G C00B C00H O003 179.11(15)
C00Q C00B C00H O003 -1.4(2)
C00G C00B C00H C00T -0.3(3)
C00Q C00B C00H C00T 179.16(16)
C00V O004 C00I C00K -76.8(2)
C00V O004 C00I C00G 107.52(19)
C00B C00G C00I O004 175.20(15)
C00R C00G C00I O004 -4.7(2)
C00B C00G C00I C00K -0.5(3)
C00R C00G C00I C00K 179.57(17)
C00A O002 C00J C00N 78.2(2)
C00A O002 C00J C00W -103.13(19)
O004 C00I C00K C00T -175.14(16)
C00G C00I C00K C00T 0.5(3)
C00H O003 C00L C00Z -94.4(2)
C00H O003 C00L C00S 88.7(2)
C00W C00J C00N C00U 0.6(3)
O002 C00J C00N C00U 179.26(16)
O001 C00D C00O C00P 177.37(16)
C009 C00D C00O C00P 0.1(3)
C00D C00O C00P C00A 0.2(3)
O002 C00A C00P C00O 178.20(16)
C00C C00A C00P C00O -0.7(3)
C00Z C00L C00S C012 -0.3(3)
O003 C00L C00S C012 176.50(17)
C00I C00K C00T C00H -0.4(3)
O003 C00H C00T C00K -179.10(17)
C00B C00H C00T C00K 0.3(3)
C00J C00N C00U C00X -0.7(3)
C00I O004 C00V C010 -12.4(3)
C00I O004 C00V C014 169.97(17)
C00N C00J C00W C00Y 0.5(3)
O002 C00J C00W C00Y -178.16(16)
C00N C00U C00X C00Y -0.2(3)
C00U C00X C00Y C00W 1.4(3)
C00J C00W C00Y C00X -1.5(3)
C00S C00L C00Z C017 0.3(3)
O003 C00L C00Z C017 -176.49(17)
C014 C00V C010 C019 0.0(3)
O004 C00V C010 C019 -177.52(18)
C013 C00F C011 C016 0.2(3)
O001 C00F C011 C016 177.06(17)
C00L C00S C012 C015 0.2(3)
C011 C00F C013 C01C -0.1(3)
O001 C00F C013 C01C -177.16(18)
C010 C00V C014 C01B -0.1(3)
O004 C00V C014 C01B 177.58(19)
C00S C012 C015 C017 -0.2(3)
C00F C011 C016 C018 -0.3(3)
C00L C00Z C017 C015 -0.2(3)
C012 C015 C017 C00Z 0.2(3)
C011 C016 C018 C01C 0.3(3)
C00V C010 C019 C01A 0.5(3)
C010 C019 C01A C01B -0.8(3)
C00V C014 C01B C01A -0.2(3)
C019 C01A C01B C014 0.7(4)
C016 C018 C01C C013 -0.2(3)
C00F C013 C01C C018 0.1(3)
